data_7131441
loop_
_publ_author_name
'Manguin, Romane'
'Galiana-Cameo, Mar&#xed;a'
'Kittikool, Tanakorn'
'Barthes, C&#xe9;cile'
'Thongpaen, Jompol'
'Bancal, Etienne'
'Mallet-Ladeira, Sonia'
'Yotphan, Sirilata'
'Castarlenas, Ricardo'
'Mauduit, Marc'
'Sortais, Jean-Baptiste'
'Basl&#xe9;, Olivier'

_publ_section_title
;
 Iridium(I) complexes with bidentate NHC ligands as catalysts for
 dehydrogenative directed C-H silylation.
;
_journal_issue 28
_journal_name_full 'Chemical communications (Cambridge, England)'
_journal_page_first 4193
_journal_page_last 4196
_journal_paper_doi 10.1039/d2cc06865f
_journal_volume 59
_journal_year 2023
_chemical_formula_moiety 'C31 H27 N O2 Si'
_chemical_formula_sum 'C31 H27 N O2 Si'
_chemical_formula_weight 473.63
_space_group_IT_number 2
_space_group_name_Hall '-P 1'
_space_group_name_H-M_alt 'P -1'
_symmetry_cell_setting triclinic
_symmetry_Int_Tables_number 2
_symmetry_space_group_name_Hall '-P 1'
_symmetry_space_group_name_H-M 'P -1'
_atom_sites_solution_hydrogens geom
_atom_sites_solution_primary dual
_atom_sites_solution_secondary difmap
_audit_creation_method 'CrysAlisPro 1.171.39.46 (Rigaku OD, 2018)'
_audit_update_record
;
2022-12-13 deposited with the CCDC.	2023-03-06 downloaded from the CCDC.
;
_cell_angle_alpha 94.463(2)
_cell_angle_beta 108.394(2)
_cell_angle_gamma 96.839(2)
_cell_formula_units_Z 2
_cell_length_a 8.3354(2)
_cell_length_b 12.1900(2)
_cell_length_c 13.0443(3)
_cell_measurement_reflns_used 17718
_cell_measurement_temperature 187(2)
_cell_measurement_theta_max 71.4920
_cell_measurement_theta_min 3.5780
_cell_volume 1239.35(5)
_computing_data_collection 'CrysAlisPro 1.171.39.46 (Rigaku OD, 2018)'
_computing_data_reduction 'CrysAlisPro 1.171.39.46 (Rigaku OD, 2018)'
_computing_molecular_graphics 'Ortep-3 for Windows (Farrugia, 1997)'
_computing_publication_material 'WinGX publication routines (Farrugia, 1999)'
_computing_structure_refinement 'SHELXL-2018/3 (Sheldrick, 2015)'
_computing_structure_solution 'SHELXT (Sheldrick 2015)'
_diffrn_ambient_temperature 187(2)
_diffrn_detector 'CCD plate'
_diffrn_detector_type Eos
_diffrn_measured_fraction_theta_full 0.998
_diffrn_measured_fraction_theta_max 0.986
_diffrn_measurement_device 'four-circle diffractometer'
_diffrn_measurement_device_type 'Xcalibur, Eos, Gemini ultra'
_diffrn_measurement_method '\w scans'
_diffrn_radiation_monochromator mirror
_diffrn_radiation_probe x-ray
_diffrn_radiation_type 'Cu K\a'
_diffrn_radiation_wavelength 1.54184
_diffrn_reflns_av_R_equivalents 0.0384
_diffrn_reflns_av_unetI/netI 0.019
_diffrn_reflns_Laue_measured_fraction_full 0.998
_diffrn_reflns_Laue_measured_fraction_max 0.986
_diffrn_reflns_limit_h_max 10
_diffrn_reflns_limit_h_min -8
_diffrn_reflns_limit_k_max 14
_diffrn_reflns_limit_k_min -14
_diffrn_reflns_limit_l_max 15
_diffrn_reflns_limit_l_min -15
_diffrn_reflns_number 32341
_diffrn_reflns_point_group_measured_fraction_full 0.998
_diffrn_reflns_point_group_measured_fraction_max 0.986
_diffrn_reflns_theta_full 67.684
_diffrn_reflns_theta_max 71.376
_diffrn_reflns_theta_min 3.598
_diffrn_source 'fine-focus sealed X-ray tube'
_diffrn_source_type 'Enhance Ultra (Cu) X-ray Source'
_exptl_absorpt_coefficient_mu 1.058
_exptl_absorpt_correction_T_max 1.00000
_exptl_absorpt_correction_T_min 0.46930
_exptl_absorpt_correction_type multi-scan
_exptl_absorpt_process_details
;
CrysAlisPro 1.171.39.46 (Rigaku Oxford Diffraction, 2018)
Empirical absorption correction using spherical harmonics,
 implemented in SCALE3 ABSPACK scaling algorithm.
;
_exptl_crystal_colour colourless
_exptl_crystal_density_diffrn 1.269
_exptl_crystal_density_method 'not measured'
_exptl_crystal_description block
_exptl_crystal_F_000 500
_exptl_crystal_size_max 0.4
_exptl_crystal_size_mid 0.36
_exptl_crystal_size_min 0.2
_refine_diff_density_max 0.442
_refine_diff_density_min -0.348
_refine_diff_density_rms 0.049
_refine_ls_extinction_method none
_refine_ls_goodness_of_fit_ref 1.032
_refine_ls_hydrogen_treatment constr
_refine_ls_matrix_type full
_refine_ls_number_parameters 318
_refine_ls_number_reflns 4750
_refine_ls_number_restraints 0
_refine_ls_restrained_S_all 1.032
_refine_ls_R_factor_all 0.0432
_refine_ls_R_factor_gt 0.0414
_refine_ls_shift/su_max 0.003
_refine_ls_shift/su_mean 0
_refine_ls_structure_factor_coef Fsqd
_refine_ls_weighting_details 'w=1/[\s^2^(Fo^2^)+(0.0595P)^2^+0.5136P] where P=(Fo^2^+2Fc^2^)/3'
_refine_ls_weighting_scheme calc
_refine_ls_wR_factor_gt 0.1083
_refine_ls_wR_factor_ref 0.1102
_reflns_Friedel_coverage 0
_reflns_number_gt 4485
_reflns_number_total 4750
_reflns_threshold_expression 'I > 2\s(I)'
_cod_data_source_file d2cc06865f2.cif
_cod_data_source_block Romane240220-precurseur
_cod_depositor_comments 'Adding full bibliography for 7131439--7131442.cif.'
_cod_database_code 7131441

loop_
_symmetry_equiv_pos_as_xyz
'x, y, z'
'-x, -y, -z'

loop_
_atom_site_label
_atom_site_type_symbol
_atom_site_fract_x
_atom_site_fract_y
_atom_site_fract_z
_atom_site_U_iso_or_equiv
_atom_site_adp_type
_atom_site_occupancy
_atom_site_site_symmetry_order
_atom_site_calc_flag
_atom_site_refinement_flags_posn
_atom_site_refinement_flags_adp
_atom_site_refinement_flags_occupancy
_atom_site_disorder_assembly
_atom_site_disorder_group
C1 C 0.6070(2) 0.79192(13) 0.52980(13) 0.0362(3) Uani 1 1 d . . . . .
H1 H 0.706063 0.846359 0.54672 0.043 Uiso 1 1 calc R U . . .
C2 C 0.5202(2) 0.75547(13) 0.42325(13) 0.0357(3) Uani 1 1 d . . . . .
H2 H 0.556093 0.786177 0.367917 0.043 Uiso 1 1 calc R U . . .
C3 C 0.37620(19) 0.67164(12) 0.39541(12) 0.0296(3) Uani 1 1 d . . . . .
C4 C 0.2786(2) 0.62912(13) 0.28644(12) 0.0352(3) Uani 1 1 d . . . . .
H4 H 0.307337 0.658976 0.228267 0.042 Uiso 1 1 calc R U . . .
C5 C 0.1442(2) 0.54594(14) 0.26443(12) 0.0379(4) Uani 1 1 d . . . . .
H5 H 0.080265 0.517648 0.191017 0.046 Uiso 1 1 calc R U . . .
C6 C 0.0988(2) 0.50131(14) 0.34979(13) 0.0385(4) Uani 1 1 d . . . . .
H6 H 0.004967 0.442929 0.333449 0.046 Uiso 1 1 calc R U . . .
C7 C 0.1888(2) 0.54139(13) 0.45577(12) 0.0327(3) Uani 1 1 d . . . . .
H7 H 0.156702 0.511029 0.512591 0.039 Uiso 1 1 calc R U . . .
C8 C 0.32973(18) 0.62789(11) 0.48150(11) 0.0267(3) Uani 1 1 d . . . . .
C9 C 0.42641(18) 0.67656(11) 0.59011(11) 0.0265(3) Uani 1 1 d . . . . .
C10 C 0.38129(18) 0.63846(11) 0.68522(11) 0.0262(3) Uani 1 1 d . . . . .
C11 C 0.4040(2) 0.53019(12) 0.70742(12) 0.0316(3) Uani 1 1 d . . . . .
H11 H 0.443542 0.484149 0.66129 0.038 Uiso 1 1 calc R U . . .
C12 C 0.3700(2) 0.48855(12) 0.79539(12) 0.0323(3) Uani 1 1 d . . . . .
H12 H 0.385 0.414411 0.80912 0.039 Uiso 1 1 calc R U . . .
C13 C 0.31372(19) 0.55624(11) 0.86332(11) 0.0278(3) Uani 1 1 d . . . . .
C14 C 0.29011(18) 0.66422(11) 0.84109(11) 0.0270(3) Uani 1 1 d . . . . .
H14 H 0.251629 0.709752 0.888205 0.032 Uiso 1 1 calc R U . . .
C15 C 0.32106(18) 0.70822(11) 0.75169(11) 0.0255(3) Uani 1 1 d . . . . .
C16 C 0.2660(2) 0.51519(12) 0.95630(11) 0.0312(3) Uani 1 1 d . . . . .
C17 C 0.2043(3) 0.35567(14) 1.03833(13) 0.0428(4) Uani 1 1 d . . . . .
H17A H 0.090827 0.376353 1.032694 0.051 Uiso 1 1 calc R U . . .
H17B H 0.283604 0.381898 1.11288 0.051 Uiso 1 1 calc R U . . .
C18 C 0.1909(3) 0.23345(16) 1.01489(18) 0.0565(5) Uani 1 1 d . . . . .
H18A H 0.116636 0.209026 0.939741 0.085 Uiso 1 1 calc R U . . .
H18B H 0.142216 0.196733 1.064942 0.085 Uiso 1 1 calc R U . . .
H18C H 0.304862 0.213707 1.024482 0.085 Uiso 1 1 calc R U . . .
C19 C 0.0757(2) 0.86536(14) 0.77587(14) 0.0378(4) Uani 1 1 d . . . . .
H19A H 0.024347 0.930627 0.750174 0.057 Uiso 1 1 calc R U . . .
H19B H 0.119069 0.875079 0.855632 0.057 Uiso 1 1 calc R U . . .
H19C H -0.01096 0.798637 0.749907 0.057 Uiso 1 1 calc R U . . .
C20 C 0.17352(19) 0.85147(11) 0.57130(11) 0.0287(3) Uani 1 1 d . . . . .
C21 C 0.0239(2) 0.77991(14) 0.50903(13) 0.0374(3) Uani 1 1 d . . . . .
H21 H -0.036186 0.733751 0.544565 0.045 Uiso 1 1 calc R U . . .
C22 C -0.0380(2) 0.77524(15) 0.39654(14) 0.0447(4) Uani 1 1 d . . . . .
H22 H -0.139681 0.726359 0.355688 0.054 Uiso 1 1 calc R U . . .
C23 C 0.0488(2) 0.84200(15) 0.34408(13) 0.0449(4) Uani 1 1 d . . . . .
H23 H 0.007708 0.838207 0.266983 0.054 Uiso 1 1 calc R U . . .
C24 C 0.1949(3) 0.91398(14) 0.40358(13) 0.0429(4) Uani 1 1 d . . . . .
H24 H 0.253771 0.960241 0.36746 0.051 Uiso 1 1 calc R U . . .
C25 C 0.2563(2) 0.91909(12) 0.51631(12) 0.0346(3) Uani 1 1 d . . . . .
H25 H 0.356473 0.96959 0.556554 0.042 Uiso 1 1 calc R U . . .
C26 C 0.4350(2) 0.96660(12) 0.79102(11) 0.0303(3) Uani 1 1 d . . . . .
C27 C 0.6063(2) 0.95683(13) 0.81051(13) 0.0373(4) Uani 1 1 d . . . . .
H27 H 0.63544 0.888439 0.787081 0.045 Uiso 1 1 calc R U . . .
C28 C 0.7362(2) 1.04491(14) 0.86355(14) 0.0425(4) Uani 1 1 d . . . . .
H28 H 0.852328 1.035895 0.876552 0.051 Uiso 1 1 calc R U . . .
C29 C 0.6965(2) 1.14534(13) 0.89730(13) 0.0412(4) Uani 1 1 d . . . . .
H29 H 0.785065 1.205567 0.933278 0.049 Uiso 1 1 calc R U . . .
C30 C 0.5287(3) 1.15766(13) 0.87861(14) 0.0459(4) Uani 1 1 d . . . . .
H30 H 0.500764 1.226734 0.901366 0.055 Uiso 1 1 calc R U . . .
C31 C 0.3992(2) 1.06932(13) 0.82642(14) 0.0420(4) Uani 1 1 d . . . . .
H31 H 0.283512 1.078958 0.814518 0.05 Uiso 1 1 calc R U . . .
N1 N 0.56050(16) 0.75500(10) 0.61409(10) 0.0317(3) Uani 1 1 d . . . . .
O1 O 0.22420(17) 0.57224(9) 1.02002(9) 0.0414(3) Uani 1 1 d . . . . .
O2 O 0.26900(16) 0.40599(8) 0.95819(9) 0.0382(3) Uani 1 1 d . . . . .
Si1 Si 0.25621(5) 0.84955(3) 0.72220(3) 0.02629(12) Uani 1 1 d . . . . .

loop_
_atom_site_aniso_label
_atom_site_aniso_U_11
_atom_site_aniso_U_22
_atom_site_aniso_U_33
_atom_site_aniso_U_23
_atom_site_aniso_U_13
_atom_site_aniso_U_12
C1 0.0361(8) 0.0340(8) 0.0414(8) 0.0075(6) 0.0183(7) -0.0012(6)
C2 0.0417(9) 0.0373(8) 0.0362(8) 0.0124(6) 0.0228(7) 0.0047(7)
C3 0.0345(8) 0.0323(7) 0.0281(7) 0.0086(6) 0.0159(6) 0.0094(6)
C4 0.0430(9) 0.0439(8) 0.0249(7) 0.0095(6) 0.0167(6) 0.0127(7)
C5 0.0412(9) 0.0469(9) 0.0241(7) 0.0013(6) 0.0087(6) 0.0083(7)
C6 0.0393(9) 0.0399(8) 0.0324(8) 0.0009(6) 0.0098(7) -0.0013(7)
C7 0.0356(8) 0.0359(8) 0.0273(7) 0.0067(6) 0.0128(6) 0.0003(6)
C8 0.0308(7) 0.0279(7) 0.0244(7) 0.0063(5) 0.0120(6) 0.0062(5)
C9 0.0299(7) 0.0270(7) 0.0259(7) 0.0063(5) 0.0119(6) 0.0068(5)
C10 0.0286(7) 0.0283(7) 0.0209(6) 0.0057(5) 0.0068(5) 0.0028(5)
C11 0.0412(8) 0.0303(7) 0.0262(7) 0.0062(6) 0.0128(6) 0.0102(6)
C12 0.0435(9) 0.0257(7) 0.0273(7) 0.0083(5) 0.0089(6) 0.0081(6)
C13 0.0338(8) 0.0270(7) 0.0205(6) 0.0070(5) 0.0058(5) 0.0020(6)
C14 0.0340(7) 0.0256(7) 0.0208(6) 0.0036(5) 0.0087(5) 0.0025(5)
C15 0.0289(7) 0.0248(6) 0.0217(6) 0.0048(5) 0.0071(5) 0.0012(5)
C16 0.0401(8) 0.0272(7) 0.0229(7) 0.0071(5) 0.0061(6) 0.0009(6)
C17 0.0627(11) 0.0373(8) 0.0321(8) 0.0140(7) 0.0210(8) 0.0007(8)
C18 0.0737(14) 0.0427(10) 0.0647(12) 0.0213(9) 0.0371(11) 0.0040(9)
C19 0.0454(9) 0.0379(8) 0.0401(8) 0.0144(7) 0.0228(7) 0.0138(7)
C20 0.0348(8) 0.0258(7) 0.0278(7) 0.0088(5) 0.0114(6) 0.0068(6)
C21 0.0350(8) 0.0396(8) 0.0367(8) 0.0087(7) 0.0102(7) 0.0034(7)
C22 0.0371(9) 0.0500(10) 0.0386(9) 0.0016(7) 0.0015(7) 0.0071(7)
C23 0.0566(11) 0.0506(10) 0.0266(8) 0.0095(7) 0.0071(7) 0.0194(8)
C24 0.0622(11) 0.0388(9) 0.0324(8) 0.0152(7) 0.0188(8) 0.0104(8)
C25 0.0457(9) 0.0291(7) 0.0300(7) 0.0099(6) 0.0130(7) 0.0032(6)
C26 0.0434(9) 0.0255(7) 0.0229(6) 0.0075(5) 0.0120(6) 0.0025(6)
C27 0.0462(9) 0.0310(8) 0.0345(8) 0.0003(6) 0.0153(7) 0.0026(7)
C28 0.0442(10) 0.0415(9) 0.0397(9) -0.0005(7) 0.0153(7) -0.0025(7)
C29 0.0556(11) 0.0327(8) 0.0307(8) 0.0014(6) 0.0134(7) -0.0079(7)
C30 0.0646(12) 0.0264(8) 0.0432(9) 0.0003(7) 0.0148(8) 0.0045(7)
C31 0.0486(10) 0.0310(8) 0.0448(9) 0.0026(7) 0.0134(8) 0.0068(7)
N1 0.0336(7) 0.0307(6) 0.0312(6) 0.0041(5) 0.0123(5) 0.0019(5)
O1 0.0673(8) 0.0332(6) 0.0298(6) 0.0082(4) 0.0239(5) 0.0060(5)
O2 0.0612(8) 0.0276(5) 0.0307(5) 0.0123(4) 0.0205(5) 0.0056(5)
Si1 0.0347(2) 0.0234(2) 0.0234(2) 0.00785(14) 0.01225(16) 0.00397(15)

loop_
_atom_type_symbol
_atom_type_description
_atom_type_scat_dispersion_real
_atom_type_scat_dispersion_imag
_atom_type_scat_source
C C 0.0181 0.0091 'International Tables Vol C Tables 4.2.6.8 and 6.1.1.4'
H H 0 0 'International Tables Vol C Tables 4.2.6.8 and 6.1.1.4'
N N 0.0311 0.018 'International Tables Vol C Tables 4.2.6.8 and 6.1.1.4'
O O 0.0492 0.0322 'International Tables Vol C Tables 4.2.6.8 and 6.1.1.4'
Si Si 0.2541 0.3302 'International Tables Vol C Tables 4.2.6.8 and 6.1.1.4'

loop_
_geom_angle_atom_site_label_1
_geom_angle_atom_site_label_2
_geom_angle_atom_site_label_3
_geom_angle
_geom_angle_site_symmetry_1
_geom_angle_site_symmetry_3
_geom_angle_publ_flag
C2 C1 N1 123.95(14) . . ?
C2 C1 H1 118 . . ?
N1 C1 H1 118 . . ?
C1 C2 C3 119.48(13) . . ?
C1 C2 H2 120.3 . . ?
C3 C2 H2 120.3 . . ?
C2 C3 C4 123.05(13) . . ?
C2 C3 C8 117.79(13) . . ?
C4 C3 C8 119.16(14) . . ?
C5 C4 C3 120.53(13) . . ?
C5 C4 H4 119.7 . . ?
C3 C4 H4 119.7 . . ?
C4 C5 C6 120.48(14) . . ?
C4 C5 H5 119.8 . . ?
C6 C5 H5 119.8 . . ?
C7 C6 C5 120.51(15) . . ?
C7 C6 H6 119.7 . . ?
C5 C6 H6 119.7 . . ?
C6 C7 C8 120.44(14) . . ?
C6 C7 H7 119.8 . . ?
C8 C7 H7 119.8 . . ?
C7 C8 C3 118.88(13) . . ?
C7 C8 C9 123.64(13) . . ?
C3 C8 C9 117.46(13) . . ?
N1 C9 C8 123.52(13) . . ?
N1 C9 C10 115.62(12) . . ?
C8 C9 C10 120.85(12) . . ?
C11 C10 C15 120.56(12) . . ?
C11 C10 C9 117.09(13) . . ?
C15 C10 C9 122.34(12) . . ?
C12 C11 C10 121.26(14) . . ?
C12 C11 H11 119.4 . . ?
C10 C11 H11 119.4 . . ?
C11 C12 C13 119.32(13) . . ?
C11 C12 H12 120.3 . . ?
C13 C12 H12 120.3 . . ?
C12 C13 C14 119.57(13) . . ?
C12 C13 C16 122.27(13) . . ?
C14 C13 C16 118.04(13) . . ?
C13 C14 C15 122.44(13) . . ?
C13 C14 H14 118.8 . . ?
C15 C14 H14 118.8 . . ?
C14 C15 C10 116.83(12) . . ?
C14 C15 Si1 117.26(10) . . ?
C10 C15 Si1 125.57(10) . . ?
O1 C16 O2 123.63(13) . . ?
O1 C16 C13 124.42(13) . . ?
O2 C16 C13 111.91(12) . . ?
O2 C17 C18 107.27(14) . . ?
O2 C17 H17A 110.3 . . ?
C18 C17 H17A 110.3 . . ?
O2 C17 H17B 110.3 . . ?
C18 C17 H17B 110.3 . . ?
H17A C17 H17B 108.5 . . ?
C17 C18 H18A 109.5 . . ?
C17 C18 H18B 109.5 . . ?
H18A C18 H18B 109.5 . . ?
C17 C18 H18C 109.5 . . ?
H18A C18 H18C 109.5 . . ?
H18B C18 H18C 109.5 . . ?
Si1 C19 H19A 109.5 . . ?
Si1 C19 H19B 109.5 . . ?
H19A C19 H19B 109.5 . . ?
Si1 C19 H19C 109.5 . . ?
H19A C19 H19C 109.5 . . ?
H19B C19 H19C 109.5 . . ?
C25 C20 C21 117.59(14) . . ?
C25 C20 Si1 123.04(12) . . ?
C21 C20 Si1 119.34(11) . . ?
C22 C21 C20 121.28(15) . . ?
C22 C21 H21 119.4 . . ?
C20 C21 H21 119.4 . . ?
C23 C22 C21 119.76(16) . . ?
C23 C22 H22 120.1 . . ?
C21 C22 H22 120.1 . . ?
C24 C23 C22 120.03(15) . . ?
C24 C23 H23 120 . . ?
C22 C23 H23 120 . . ?
C23 C24 C25 120.17(16) . . ?
C23 C24 H24 119.9 . . ?
C25 C24 H24 119.9 . . ?
C24 C25 C20 121.14(15) . . ?
C24 C25 H25 119.4 . . ?
C20 C25 H25 119.4 . . ?
C27 C26 C31 116.90(14) . . ?
C27 C26 Si1 123.04(11) . . ?
C31 C26 Si1 120.05(13) . . ?
C26 C27 C28 121.55(15) . . ?
C26 C27 H27 119.2 . . ?
C28 C27 H27 119.2 . . ?
C29 C28 C27 120.13(17) . . ?
C29 C28 H28 119.9 . . ?
C27 C28 H28 119.9 . . ?
C30 C29 C28 119.63(15) . . ?
C30 C29 H29 120.2 . . ?
C28 C29 H29 120.2 . . ?
C29 C30 C31 120.18(16) . . ?
C29 C30 H30 119.9 . . ?
C31 C30 H30 119.9 . . ?
C30 C31 C26 121.61(17) . . ?
C30 C31 H31 119.2 . . ?
C26 C31 H31 119.2 . . ?
C9 N1 C1 117.65(13) . . ?
C16 O2 C17 115.82(12) . . ?
C19 Si1 C20 107.78(7) . . ?
C19 Si1 C26 108.48(7) . . ?
C20 Si1 C26 111.92(6) . . ?
C19 Si1 C15 107.12(7) . . ?
C20 Si1 C15 109.02(6) . . ?
C26 Si1 C15 112.30(6) . . ?

loop_
_geom_bond_atom_site_label_1
_geom_bond_atom_site_label_2
_geom_bond_distance
_geom_bond_site_symmetry_2
_geom_bond_publ_flag
C1 C2 1.358(2) . ?
C1 N1 1.3660(19) . ?
C1 H1 0.95 . ?
C2 C3 1.411(2) . ?
C2 H2 0.95 . ?
C3 C4 1.416(2) . ?
C3 C8 1.4192(19) . ?
C4 C5 1.359(2) . ?
C4 H4 0.95 . ?
C5 C6 1.410(2) . ?
C5 H5 0.95 . ?
C6 C7 1.366(2) . ?
C6 H6 0.95 . ?
C7 C8 1.416(2) . ?
C7 H7 0.95 . ?
C8 C9 1.429(2) . ?
C9 N1 1.3190(19) . ?
C9 C10 1.4962(18) . ?
C10 C11 1.395(2) . ?
C10 C15 1.410(2) . ?
C11 C12 1.384(2) . ?
C11 H11 0.95 . ?
C12 C13 1.388(2) . ?
C12 H12 0.95 . ?
C13 C14 1.3930(19) . ?
C13 C16 1.4937(19) . ?
C14 C15 1.4030(18) . ?
C14 H14 0.95 . ?
C15 Si1 1.8979(14) . ?
C16 O1 1.2027(19) . ?
C16 O2 1.3364(18) . ?
C17 O2 1.4615(18) . ?
C17 C18 1.481(3) . ?
C17 H17A 0.99 . ?
C17 H17B 0.99 . ?
C18 H18A 0.98 . ?
C18 H18B 0.98 . ?
C18 H18C 0.98 . ?
C19 Si1 1.8723(16) . ?
C19 H19A 0.98 . ?
C19 H19B 0.98 . ?
C19 H19C 0.98 . ?
C20 C25 1.392(2) . ?
C20 C21 1.403(2) . ?
C20 Si1 1.8721(14) . ?
C21 C22 1.387(2) . ?
C21 H21 0.95 . ?
C22 C23 1.383(3) . ?
C22 H22 0.95 . ?
C23 C24 1.378(3) . ?
C23 H23 0.95 . ?
C24 C25 1.390(2) . ?
C24 H24 0.95 . ?
C25 H25 0.95 . ?
C26 C27 1.391(2) . ?
C26 C31 1.399(2) . ?
C26 Si1 1.8742(15) . ?
C27 C28 1.392(2) . ?
C27 H27 0.95 . ?
C28 C29 1.381(2) . ?
C28 H28 0.95 . ?
C29 C30 1.371(3) . ?
C29 H29 0.95 . ?
C30 C31 1.391(2) . ?
C30 H30 0.95 . ?
C31 H31 0.95 . ?
